data_9017878
loop_
_publ_author_name
'Yang, H.'
'Gu, X.'
'Cairncross, B.'
'Downs, R. T.'
'Evans, S. H.'

_publ_section_title
;
 Taniajacoite and strontioruizite, two new minerals isostructural with ruizite from the N'Chwaning III mine,
 Kalahari manganese field, South Africa
;
_journal_name_full 'The Canadian Mineralogist'
_journal_page_first 431
_journal_page_last 444
_journal_volume 59
_journal_year 2021
_chemical_compound_source 'N'Chwaning III mine, Kalahari manganese field, South Africa'
_chemical_formula_sum 'Ca0.41 Fe0.05 H8 Mn1.95 O17 Si4 Sr1.59'
_chemical_name_mineral Strontioruizite
_space_group_IT_number 5
_space_group_name_Hall 'C 2y'
_space_group_name_H-M_alt 'C 1 2 1'
_symmetry_space_group_name_H-M 'C 1 2 1'
_cell_angle_alpha 90
_cell_angle_beta 91.744
_cell_angle_gamma 90
_cell_length_a 9.1575
_cell_length_b 6.2857
_cell_length_c 12.0431
_cell_formula_units_Z 2
_cell_volume 692.895
_database_code_amcsd 0020972
_exptl_crystal_density_diffrn 3.154
_cod_data_source_file inputs/fixed/split/07446.cif
_cod_data_source_block 07446
_cod_original_formula_sum '(Sr1.59 Ca.41) (Mn1.95 Fe.05) Si4 O17 H8'
_cod_database_code 9017878

loop_
_space_group_symop_operation_xyz
x,y,z
1/2+x,1/2+y,z
-x,y,-z
1/2-x,1/2+y,-z

loop_
_atom_site_aniso_label
_atom_site_aniso_U_11
_atom_site_aniso_U_22
_atom_site_aniso_U_33
_atom_site_aniso_U_12
_atom_site_aniso_U_13
_atom_site_aniso_U_23
SrM 0.01615 0.01279 0.00829 -0.00460 0.00274 -0.00113
CaM 0.01615 0.01279 0.00829 -0.00460 0.00274 -0.00113
Mn3+ 0.00791 0.00685 0.00658 0.00033 0.00147 0.00046
Fe3+ 0.00791 0.00685 0.00658 0.00033 0.00147 0.00046
Si1 0.00677 0.00777 0.00556 0.00079 0.00028 -0.00140
Si2 0.01316 0.01251 0.00519 -0.00184 -0.00031 0.00001
O1 0.00804 0.01108 0.00974 -0.00213 -0.00183 0.00108
O2 0.01077 0.01727 0.00741 -0.00017 -0.00015 0.00080
O3 0.01020 0.00889 0.01064 -0.00086 0.00311 -0.00118
O4 0.01027 0.01068 0.00650 -0.00232 0.00075 -0.00057
O5 0.03381 0.02677 0.01091 0.00000 0.00989 0.00000
O6 0.01704 0.01648 0.01199 0.00419 -0.00256 0.00056
O7 0.03705 0.01695 0.01451 -0.00735 -0.01080 -0.00062
O8 0.00772 0.00922 0.01034 0.00319 0.00039 0.00101
O9 0.02154 0.03623 0.02592 -0.00880 0.00606 -0.00086

loop_
_atom_site_label
_atom_site_fract_x
_atom_site_fract_y
_atom_site_fract_z
_atom_site_occupancy
_atom_site_U_iso_or_equiv
SrM 0.70695 0.01489 0.26375 0.79500 0.01236
CaM 0.70695 0.01489 0.26375 0.20500 0.01236
Mn3+ 0.25005 0.26637 0.00001 0.97500 0.00709
Fe3+ 0.25005 0.26637 0.00001 0.02500 0.00709
Si1 0.03705 0.01596 0.14977 1.00000 0.00670
Si2 0.10478 0.00539 0.39818 1.00000 0.01030
O1 0.87493 0.01634 0.09248 1.00000 0.00966
O2 0.00034 0.01938 0.28484 1.00000 0.01183
O3 0.13247 0.22939 0.12650 1.00000 0.00985
O4 0.86844 0.80389 0.87463 1.00000 0.00914
O5 0.00000 -0.04675 0.50000 1.00000 0.02364
O6 0.22532 -0.17506 0.38838 1.00000 0.01523
O7 0.17322 0.24230 0.41427 1.00000 0.02307
O8 0.36530 0.01595 0.04539 1.00000 0.00909
O9 0.43278 0.04041 0.27745 1.00000 0.02779
H1 0.20228 0.25322 0.46344 1.00000 0.04000
H2 0.41278 -0.01725 0.04460 1.00000 0.04000
H3 0.38376 -0.05252 0.31868 1.00000 0.04000
H4 0.40837 0.06822 0.23180 1.00000 0.04000

loop_
_cod_related_entry_id
_cod_related_entry_database
_cod_related_entry_code
1 AMCSD 0020972
